data_1562954
loop_
_publ_author_name
'Yin, Wenlong'
'Feng, Kai'
'Hao, Wenyu'
'Yao, Jiyong'
'Wu, Yicheng'

_publ_section_title
;
 Syntheses, structures, and optical properties of Ba4MInSe6 (M=Cu, Ag)
;
_journal_name_full 'Journal of Solid State Chemistry'
_journal_page_first 168
_journal_page_last 171
_journal_paper_doi 10.1016/j.jssc.2012.03.068
_journal_volume 192
_journal_year 2012
_chemical_formula_sum 'Ag Ba4 In Se6'
_chemical_formula_weight 1245.81
_space_group_IT_number 62
_space_group_name_Hall '-P 2ac 2n'
_space_group_name_H-M_alt 'P n m a'
_symmetry_cell_setting orthorhombic
_symmetry_space_group_name_H-M 'P n m a'
_atom_sites_solution_hydrogens .
_atom_sites_solution_primary direct
_atom_sites_solution_secondary difmap
_cell_angle_alpha 90.00
_cell_angle_beta 90.00
_cell_angle_gamma 90.00
_cell_formula_units_Z 2
_cell_length_a 9.1793(18)
_cell_length_b 4.5014(9)
_cell_length_c 17.849(4)
_cell_measurement_temperature 153(2)
_cell_measurement_theta_max 30.0287
_cell_measurement_theta_min 2.3335
_cell_volume 737.5(3)
_computing_cell_refinement 'CrystalClear (Rigaku Inc., 2008)'
_computing_data_collection 'CrystalClear (Rigaku Inc., 2008)'
_computing_data_reduction 'CrystalClear (Rigaku Inc., 2008)'
_computing_molecular_graphics 'SHELXL-97 (Sheldrick, 1997)'
_computing_publication_material 'SHELXL-97 (Sheldrick, 1997)'
_computing_structure_refinement 'SHELXL-97 (Sheldrick, 1997)'
_computing_structure_solution 'SHELXS-97 (Sheldrick, 1990)'
_diffrn_ambient_temperature 153(2)
_diffrn_detector_area_resol_mean 28.5714
_diffrn_measured_fraction_theta_full 0.998
_diffrn_measured_fraction_theta_max 0.998
_diffrn_measurement_device_type 'Rigaku AFC10 diffractometer'
_diffrn_measurement_method dtprofit.ref
_diffrn_radiation_monochromator 'Graphite Monochromator'
_diffrn_radiation_source 'Rotating Anode'
_diffrn_radiation_type MoK\a
_diffrn_radiation_wavelength 0.71073
_diffrn_reflns_av_R_equivalents 0.0645
_diffrn_reflns_av_sigmaI/netI 0.0461
_diffrn_reflns_limit_h_max 12
_diffrn_reflns_limit_h_min -12
_diffrn_reflns_limit_k_max 6
_diffrn_reflns_limit_k_min -6
_diffrn_reflns_limit_l_max 25
_diffrn_reflns_limit_l_min -19
_diffrn_reflns_number 6373
_diffrn_reflns_theta_full 30.02
_diffrn_reflns_theta_max 30.02
_diffrn_reflns_theta_min 2.28
_exptl_absorpt_coefficient_mu 28.108
_exptl_absorpt_correction_T_max 0.28
_exptl_absorpt_correction_T_min 0.13
_exptl_absorpt_correction_type numerical
_exptl_absorpt_process_details 'face indexed'
_exptl_crystal_colour Orange
_exptl_crystal_density_diffrn 5.610
_exptl_crystal_density_method 'not measured'
_exptl_crystal_description Chunk
_exptl_crystal_F_000 1048
_exptl_crystal_size_max 0.1150
_exptl_crystal_size_mid 0.0700
_exptl_crystal_size_min 0.0430
_refine_diff_density_max 1.300
_refine_diff_density_min -1.876
_refine_diff_density_rms 0.356
_refine_ls_extinction_method none
_refine_ls_goodness_of_fit_ref 1.028
_refine_ls_hydrogen_treatment .
_refine_ls_matrix_type full
_refine_ls_number_parameters 37
_refine_ls_number_reflns 1202
_refine_ls_number_restraints 0
_refine_ls_restrained_S_all 1.028
_refine_ls_R_factor_all 0.0406
_refine_ls_R_factor_gt 0.0303
_refine_ls_shift/su_max 0.001
_refine_ls_shift/su_mean 0.000
_refine_ls_structure_factor_coef Fsqd
_refine_ls_weighting_details 'calc w=1/[\s^2^(Fo^2^)+(0.0200P)^2^+0.0000P] where P=(Fo^2^+2Fc^2^)/3'
_refine_ls_weighting_scheme calc
_refine_ls_wR_factor_gt 0.0542
_refine_ls_wR_factor_ref 0.0578
_reflns_number_gt 1048
_reflns_number_total 1202
_reflns_threshold_expression >2sigma(I)
_cod_data_source_file JSSC-2012-192-168.cif
_cod_data_source_block finalt
_cod_original_sg_symbol_H-M Pnma
_cod_database_code 1562954

loop_
_symmetry_equiv_pos_as_xyz
'x, y, z'
'-x+1/2, -y, z+1/2'
'-x, y+1/2, -z'
'x+1/2, -y+1/2, -z+1/2'
'-x, -y, -z'
'x-1/2, y, -z-1/2'
'x, -y-1/2, z'
'-x-1/2, y-1/2, z-1/2'

loop_
_atom_site_label
_atom_site_type_symbol
_atom_site_fract_x
_atom_site_fract_y
_atom_site_fract_z
_atom_site_U_iso_or_equiv
_atom_site_adp_type
_atom_site_occupancy
_atom_site_symmetry_multiplicity
_atom_site_calc_flag
_atom_site_refinement_flags
_atom_site_disorder_assembly
_atom_site_disorder_group
Ba1 Ba 0.07677(5) 0.2500 0.71372(3) 0.00962(12) Uani 1 2 d S . .
Ba2 Ba 0.24228(5) 0.2500 0.46067(3) 0.00660(12) Uani 1 2 d S . .
Ag Ag 0.12584(6) 0.2500 0.13432(3) 0.00751(13) Uani 0.50 2 d SP . .
In In 0.12584(6) 0.2500 0.13432(3) 0.00751(13) Uani 0.50 2 d SP . .
Se1 Se 0.51101(8) 0.2500 0.59745(5) 0.00736(17) Uani 1 2 d S . .
Se2 Se 0.18851(8) 0.2500 0.27759(5) 0.00662(17) Uani 1 2 d S . .
Se3 Se 0.38285(8) 0.2500 0.07150(5) 0.00659(17) Uani 1 2 d S . .

loop_
_atom_site_aniso_label
_atom_site_aniso_U_11
_atom_site_aniso_U_22
_atom_site_aniso_U_33
_atom_site_aniso_U_23
_atom_site_aniso_U_13
_atom_site_aniso_U_12
Ba1 0.0031(2) 0.0207(3) 0.0050(3) 0.000 0.00010(17) 0.000
Ba2 0.0051(2) 0.0099(2) 0.0048(3) 0.000 0.00058(17) 0.000
Ag 0.0054(3) 0.0107(3) 0.0064(3) 0.000 0.0002(2) 0.000
In 0.0054(3) 0.0107(3) 0.0064(3) 0.000 0.0002(2) 0.000
Se1 0.0042(4) 0.0108(4) 0.0070(4) 0.000 0.0010(3) 0.000
Se2 0.0052(4) 0.0075(4) 0.0072(4) 0.000 0.0024(3) 0.000
Se3 0.0058(4) 0.0074(4) 0.0066(4) 0.000 -0.0017(3) 0.000

loop_
_atom_type_symbol
_atom_type_description
_atom_type_scat_dispersion_real
_atom_type_scat_dispersion_imag
_atom_type_scat_source
Se Se -0.0929 2.2259 'International Tables Vol C Tables 4.2.6.8 and 6.1.1.4'
Ag Ag -0.8971 1.1015 'International Tables Vol C Tables 4.2.6.8 and 6.1.1.4'
In In -0.7276 1.3100 'International Tables Vol C Tables 4.2.6.8 and 6.1.1.4'
Ba Ba -0.3244 2.2819 'International Tables Vol C Tables 4.2.6.8 and 6.1.1.4'

loop_
_geom_angle_atom_site_label_1
_geom_angle_atom_site_label_2
_geom_angle_atom_site_label_3
_geom_angle
_geom_angle_site_symmetry_1
_geom_angle_site_symmetry_3
Se2 Ba1 Se2 85.43(3) 2_565 2
Se2 Ba1 Se2 156.967(18) 2_565 5_556
Se2 Ba1 Se2 90.022(16) 2 5_556
Se2 Ba1 Se2 90.022(16) 2_565 5_566
Se2 Ba1 Se2 156.967(18) 2 5_566
Se2 Ba1 Se2 85.38(3) 5_556 5_566
Se2 Ba1 Se3 129.23(2) 2_565 2
Se2 Ba1 Se3 74.79(2) 2 2
Se2 Ba1 Se3 70.57(2) 5_556 2
Se2 Ba1 Se3 124.16(2) 5_566 2
Se2 Ba1 Se3 74.79(2) 2_565 2_565
Se2 Ba1 Se3 129.23(2) 2 2_565
Se2 Ba1 Se3 124.16(2) 5_556 2_565
Se2 Ba1 Se3 70.57(2) 5_566 2_565
Se3 Ba1 Se3 82.52(3) 2 2_565
Se2 Ba1 Se1 77.07(2) 2_565 6_557
Se2 Ba1 Se1 77.07(2) 2 6_557
Se2 Ba1 Se1 79.905(19) 5_556 6_557
Se2 Ba1 Se1 79.905(19) 5_566 6_557
Se3 Ba1 Se1 138.704(14) 2 6_557
Se3 Ba1 Se1 138.704(14) 2_565 6_557
Se2 Ba1 In 42.44(2) 2_565 2_565
Se2 Ba1 In 93.63(2) 2 2_565
Se2 Ba1 In 160.59(2) 5_556 2_565
Se2 Ba1 In 98.186(19) 5_566 2_565
Se3 Ba1 In 92.01(2) 2 2_565
Se3 Ba1 In 41.941(17) 2_565 2_565
Se1 Ba1 In 119.490(16) 6_557 2_565
Se2 Ba1 Ag 42.44(2) 2_565 2_565
Se2 Ba1 Ag 93.63(2) 2 2_565
Se2 Ba1 Ag 160.59(2) 5_556 2_565
Se2 Ba1 Ag 98.186(19) 5_566 2_565
Se3 Ba1 Ag 92.01(2) 2 2_565
Se3 Ba1 Ag 41.941(17) 2_565 2_565
Se1 Ba1 Ag 119.490(16) 6_557 2_565
In Ba1 Ag 0.000(16) 2_565 2_565
Se2 Ba1 In 93.63(2) 2_565 2
Se2 Ba1 In 42.44(2) 2 2
Se2 Ba1 In 98.186(19) 5_556 2
Se2 Ba1 In 160.59(2) 5_566 2
Se3 Ba1 In 41.941(17) 2 2
Se3 Ba1 In 92.01(2) 2_565 2
Se1 Ba1 In 119.490(16) 6_557 2
In Ba1 In 72.389(19) 2_565 2
Ag Ba1 In 72.389(19) 2_565 2
Se2 Ba1 Ag 93.63(2) 2_565 2
Se2 Ba1 Ag 42.44(2) 2 2
Se2 Ba1 Ag 98.186(19) 5_556 2
Se2 Ba1 Ag 160.59(2) 5_566 2
Se3 Ba1 Ag 41.941(17) 2 2
Se3 Ba1 Ag 92.01(2) 2_565 2
Se1 Ba1 Ag 119.490(16) 6_557 2
In Ba1 Ag 72.389(19) 2_565 2
Ag Ba1 Ag 72.389(19) 2_565 2
In Ba1 Ag 0.000(16) 2 2
Se2 Ba1 Ag 71.70(2) 2_565 5_566
Se2 Ba1 Ag 116.89(2) 2 5_566
Se2 Ba1 Ag 90.50(2) 5_556 5_566
Se2 Ba1 Ag 40.794(18) 5_566 5_566
Se3 Ba1 Ag 158.34(2) 2 5_566
Se3 Ba1 Ag 100.630(18) 2_565 5_566
Se1 Ba1 Ag 41.217(12) 6_557 5_566
In Ba1 Ag 104.703(15) 2_565 5_566
Ag Ba1 Ag 104.703(15) 2_565 5_566
In Ba1 Ag 157.052(17) 2 5_566
Ag Ba1 Ag 157.052(17) 2 5_566
Se3 Ba2 Se3 89.07(3) 2_565 2
Se3 Ba2 Se2 123.786(19) 2_565 .
Se3 Ba2 Se2 123.786(19) 2 .
Se3 Ba2 Se3 75.71(2) 2_565 6_556
Se3 Ba2 Se3 75.70(2) 2 6_556
Se2 Ba2 Se3 71.54(2) . 6_556
Se3 Ba2 Se1 87.81(2) 2_565 5_666
Se3 Ba2 Se1 154.44(3) 2 5_666
Se2 Ba2 Se1 78.18(2) . 5_666
Se3 Ba2 Se1 127.706(19) 6_556 5_666
Se3 Ba2 Se1 154.44(3) 2_565 5_656
Se3 Ba2 Se1 87.81(2) 2 5_656
Se2 Ba2 Se1 78.18(2) . 5_656
Se3 Ba2 Se1 127.706(19) 6_556 5_656
Se1 Ba2 Se1 84.20(3) 5_666 5_656
Se3 Ba2 Se1 79.67(2) 2_565 .
Se3 Ba2 Se1 79.67(2) 2 .
Se2 Ba2 Se1 143.29(2) . .
Se3 Ba2 Se1 145.17(2) 6_556 .
Se1 Ba2 Se1 74.81(2) 5_666 .
Se1 Ba2 Se1 74.81(2) 5_656 .
Se3 Ba2 In 126.152(16) 2_565 6_656
Se3 Ba2 In 126.152(16) 2 6_656
Se2 Ba2 In 72.876(19) . 6_656
Se3 Ba2 In 144.41(2) 6_556 6_656
Se1 Ba2 In 42.112(13) 5_666 6_656
Se1 Ba2 In 42.112(13) 5_656 6_656
Se1 Ba2 In 70.42(2) . 6_656
Se3 Ba2 Ag 126.152(16) 2_565 6_656
Se3 Ba2 Ag 126.152(16) 2 6_656
Se2 Ba2 Ag 72.876(19) . 6_656
Se3 Ba2 Ag 144.41(2) 6_556 6_656
Se1 Ba2 Ag 42.112(13) 5_666 6_656
Se1 Ba2 Ag 42.112(13) 5_656 6_656
Se1 Ba2 Ag 70.42(2) . 6_656
In Ba2 Ag 0.000(15) 6_656 6_656
Se3 Ba2 In 40.472(19) 2_565 2_565
Se3 Ba2 In 91.44(2) 2 2_565
Se2 Ba2 In 143.893(11) . 2_565
Se3 Ba2 In 115.414(17) 6_556 2_565
Se1 Ba2 In 70.094(19) 5_666 2_565
Se1 Ba2 In 114.25(2) 5_656 2_565
Se1 Ba2 In 40.806(12) . 2_565
In Ba2 In 93.627(17) 6_656 2_565
Ag Ba2 In 93.627(17) 6_656 2_565
Se3 Ba2 Ag 40.472(19) 2_565 2_565
Se3 Ba2 Ag 91.44(2) 2 2_565
Se2 Ba2 Ag 143.893(11) . 2_565
Se3 Ba2 Ag 115.414(17) 6_556 2_565
Se1 Ba2 Ag 70.094(19) 5_666 2_565
Se1 Ba2 Ag 114.25(2) 5_656 2_565
Se1 Ba2 Ag 40.806(12) . 2_565
In Ba2 Ag 93.627(17) 6_656 2_565
Ag Ba2 Ag 93.627(17) 6_656 2_565
In Ba2 Ag 0.000(11) 2_565 2_565
Se3 Ba2 Ag 91.44(2) 2_565 2
Se3 Ba2 Ag 40.472(19) 2 2
Se2 Ba2 Ag 143.893(11) . 2
Se3 Ba2 Ag 115.414(17) 6_556 2
Se1 Ba2 Ag 114.25(2) 5_666 2
Se1 Ba2 Ag 70.094(19) 5_656 2
Se1 Ba2 Ag 40.806(12) . 2
In Ba2 Ag 93.627(17) 6_656 2
Ag Ba2 Ag 93.627(17) 6_656 2
In Ba2 Ag 68.147(19) 2_565 2
Ag Ba2 Ag 68.147(19) 2_565 2
Se3 Ag Se2 102.74(3) . .
Se3 Ag Se1 108.68(3) . 2_554
Se2 Ag Se1 110.18(2) . 2_554
Se3 Ag Se1 108.68(3) . 2_564
Se2 Ag Se1 110.18(2) . 2_564
Se1 Ag Se1 115.57(4) 2_554 2_564
Se3 Ag Ba1 60.84(2) . 2_564
Se2 Ag Ba1 58.670(17) . 2_564
Se1 Ag Ba1 158.41(2) 2_554 2_564
Se1 Ag Ba1 86.02(2) 2_564 2_564
Se3 Ag Ba1 60.84(2) . 2_554
Se2 Ag Ba1 58.670(17) . 2_554
Se1 Ag Ba1 86.02(2) 2_554 2_554
Se1 Ag Ba1 158.41(2) 2_564 2_554
Ba1 Ag Ba1 72.390(19) 2_564 2_554
Se3 Ag Ba2 128.86(3) . 6_556
Se2 Ag Ba2 128.39(3) . 6_556
Se1 Ag Ba2 57.806(19) 2_554 6_556
Se1 Ag Ba2 57.806(19) 2_564 6_556
Ba1 Ag Ba2 143.770(9) 2_564 6_556
Ba1 Ag Ba2 143.770(10) 2_554 6_556
Se3 Ag Ba1 135.535(18) . 5_566
Se2 Ag Ba1 55.836(19) . 5_566
Se1 Ag Ba1 115.20(3) 2_554 5_566
Se1 Ag Ba1 58.01(2) 2_564 5_566
Ba1 Ag Ba1 75.385(14) 2_564 5_566
Ba1 Ag Ba1 114.502(18) 2_554 5_566
Ba2 Ag Ba1 82.808(17) 6_556 5_566
Se3 Ag Ba1 135.535(18) . 5_556
Se2 Ag Ba1 55.836(19) . 5_556
Se1 Ag Ba1 58.01(2) 2_554 5_556
Se1 Ag Ba1 115.20(3) 2_564 5_556
Ba1 Ag Ba1 114.503(19) 2_564 5_556
Ba1 Ag Ba1 75.385(15) 2_554 5_556
Ba2 Ag Ba1 82.808(17) 6_556 5_556
Ba1 Ag Ba1 68.775(18) 5_566 5_556
Se3 Ag Ba2 52.888(17) . 2_554
Se2 Ag Ba2 133.364(19) . 2_554
Se1 Ag Ba2 58.49(2) 2_554 2_554
Se1 Ag Ba2 115.18(3) 2_564 2_554
Ba1 Ag Ba2 113.698(19) 2_564 2_554
Ba1 Ag Ba2 74.944(16) 2_554 2_554
Ba2 Ag Ba2 86.372(17) 6_556 2_554
Ba1 Ag Ba2 169.166(19) 5_566 2_554
Ba1 Ag Ba2 110.447(15) 5_556 2_554
Se3 Ag Ba2 52.888(17) . 2_564
Se2 Ag Ba2 133.364(19) . 2_564
Se1 Ag Ba2 115.18(3) 2_554 2_564
Se1 Ag Ba2 58.49(2) 2_564 2_564
Ba1 Ag Ba2 74.944(16) 2_564 2_564
Ba1 Ag Ba2 113.698(19) 2_554 2_564
Ba2 Ag Ba2 86.372(17) 6_556 2_564
Ba1 Ag Ba2 110.447(15) 5_566 2_564
Ba1 Ag Ba2 169.166(19) 5_556 2_564
Ba2 Ag Ba2 68.146(19) 2_554 2_564
In Se1 Ag 0.00(2) 2 2
In Se1 In 115.57(4) 2 2_565
Ag Se1 In 115.57(4) 2 2_565
In Se1 Ag 115.57(4) 2 2_565
Ag Se1 Ag 115.57(4) 2 2_565
In Se1 Ag 0.00(3) 2_565 2_565
In Se1 Ba2 164.20(3) 2 5_666
Ag Se1 Ba2 164.20(3) 2 5_666
In Se1 Ba2 80.081(19) 2_565 5_666
Ag Se1 Ba2 80.081(19) 2_565 5_666
In Se1 Ba2 80.081(19) 2 5_656
Ag Se1 Ba2 80.081(19) 2 5_656
In Se1 Ba2 164.20(3) 2_565 5_656
Ag Se1 Ba2 164.20(3) 2_565 5_656
Ba2 Se1 Ba2 84.20(3) 5_666 5_656
In Se1 Ba1 80.78(2) 2 6_657
Ag Se1 Ba1 80.78(2) 2 6_657
In Se1 Ba1 80.78(2) 2_565 6_657
Ag Se1 Ba1 80.78(2) 2_565 6_657
Ba2 Se1 Ba1 100.67(2) 5_666 6_657
Ba2 Se1 Ba1 100.67(2) 5_656 6_657
In Se1 Ba2 80.70(2) 2 .
Ag Se1 Ba2 80.70(2) 2 .
In Se1 Ba2 80.70(2) 2_565 .
Ag Se1 Ba2 80.70(2) 2_565 .
Ba2 Se1 Ba2 105.20(2) 5_666 .
Ba2 Se1 Ba2 105.20(2) 5_656 .
Ba1 Se1 Ba2 144.86(3) 6_657 .
Ag Se2 Ba2 175.91(3) . .
Ag Se2 Ba1 78.89(2) . 2_564
Ba2 Se2 Ba1 104.05(2) . 2_564
Ag Se2 Ba1 78.89(2) . 2_554
Ba2 Se2 Ba1 104.05(2) . 2_554
Ba1 Se2 Ba1 85.43(3) 2_564 2_554
Ag Se2 Ba1 83.37(2) . 5_556
Ba2 Se2 Ba1 93.63(2) . 5_556
Ba1 Se2 Ba1 162.25(3) 2_564 5_556
Ba1 Se2 Ba1 91.861(16) 2_554 5_556
Ag Se2 Ba1 83.37(2) . 5_566
Ba2 Se2 Ba1 93.63(2) . 5_566
Ba1 Se2 Ba1 91.861(16) 2_564 5_566
Ba1 Se2 Ba1 162.25(3) 2_554 5_566
Ba1 Se2 Ba1 85.38(3) 5_556 5_566
Ag Se3 Ba2 86.64(2) . 2_554
Ag Se3 Ba2 86.64(2) . 2_564
Ba2 Se3 Ba2 89.07(3) 2_554 2_564
Ag Se3 Ba2 164.45(4) . 6_656
Ba2 Se3 Ba2 104.30(2) 2_554 6_656
Ba2 Se3 Ba2 104.30(2) 2_564 6_656
Ag Se3 Ba1 77.22(2) . 2_564
Ba2 Se3 Ba1 163.73(3) 2_554 2_564
Ba2 Se3 Ba1 92.000(18) 2_564 2_564
Ba2 Se3 Ba1 91.17(2) 6_656 2_564
Ag Se3 Ba1 77.22(2) . 2_554
Ba2 Se3 Ba1 92.000(18) 2_554 2_554
Ba2 Se3 Ba1 163.73(3) 2_564 2_554
Ba2 Se3 Ba1 91.17(2) 6_656 2_554
Ba1 Se3 Ba1 82.52(3) 2_564 2_554

loop_
_geom_bond_atom_site_label_1
_geom_bond_atom_site_label_2
_geom_bond_distance
_geom_bond_site_symmetry_2
Ba1 Se2 3.3177(8) 2_565
Ba1 Se2 3.3177(8) 2
Ba1 Se2 3.3196(8) 5_556
Ba1 Se2 3.3196(8) 5_566
Ba1 Se3 3.4127(9) 2
Ba1 Se3 3.4127(9) 2_565
Ba1 Se1 3.4240(11) 6_557
Ba1 In 3.8113(8) 2_565
Ba1 Ag 3.8113(8) 2_565
Ba1 In 3.8113(8) 2
Ba1 Ag 3.8113(8) 2
Ba1 Ag 3.9851(8) 5_566
Ba2 Se3 3.2092(8) 2_565
Ba2 Se3 3.2092(8) 2
Ba2 Se2 3.3047(11) .
Ba2 Se3 3.3490(11) 6_556
Ba2 Se1 3.3571(8) 5_666
Ba2 Se1 3.3571(8) 5_656
Ba2 Se1 3.4706(10) .
Ba2 In 3.9077(10) 6_656
Ba2 Ag 3.9077(10) 6_656
Ba2 In 4.0173(8) 2_565
Ba2 Ag 4.0173(8) 2_565
Ba2 Ag 4.0173(8) 2
Ag Se3 2.6121(11) .
Ag Se2 2.6211(12) .
Ag Se1 2.6602(6) 2_554
Ag Se1 2.6602(6) 2_564
Ag Ba1 3.8113(8) 2_564
Ag Ba1 3.8113(8) 2_554
Ag Ba2 3.9077(10) 6_556
Ag Ba1 3.9850(8) 5_566
Ag Ba1 3.9850(8) 5_556
Ag Ba2 4.0173(8) 2_554
Ag Ba2 4.0173(8) 2_564
Se1 In 2.6602(7) 2
Se1 Ag 2.6602(7) 2
Se1 In 2.6602(6) 2_565
Se1 Ag 2.6602(6) 2_565
Se1 Ba2 3.3570(8) 5_666
Se1 Ba2 3.3570(8) 5_656
Se1 Ba1 3.4240(12) 6_657
Se2 Ba1 3.3178(8) 2_564
Se2 Ba1 3.3178(8) 2_554
Se2 Ba1 3.3195(8) 5_556
Se2 Ba1 3.3195(8) 5_566
Se3 Ba2 3.2092(8) 2_554
Se3 Ba2 3.2092(8) 2_564
Se3 Ba2 3.3490(11) 6_656
Se3 Ba1 3.4128(9) 2_564
Se3 Ba1 3.4128(9) 2_554
